data_2019788
loop_
_publ_author_name
'Liu, Yan-Fei'
'Liu, Ya-Ping'
'Zhang, Ke-Ke'
'Ren, Qing-Ling'
'Qin, Jie'

_publ_section_title
;
 Mononuclear and three-dimensional metal complexes based on a multidentate
 hydrazone ligand
;
_journal_coeditor_code KU3143
_journal_issue 2
_journal_name_full 'Acta Crystallographica Section C'
_journal_page_first
;
;
_journal_paper_doi 10.1107/S2053229615000698
_journal_volume 71
_journal_year 2015
_chemical_formula_iupac '[Cd (C12 H10 N5 O) (C2 H3 O2)], 2C H Cl3'
_chemical_formula_moiety 'C16 H15 Cd Cl6 N5 O3'
_chemical_formula_sum 'C16 H15 Cd Cl6 N5 O3'
_chemical_formula_weight 650.43
_chemical_name_systematic
'Poly[[(acetato-\k^2^<i>O</i>,<i>O</i>'){\m~3~-<i>N</i>'-[1-(pyrazin-2-yl-\k^2^<i>N</i>^1^:<i>N</i>^4^)ethylidene]nicotinohydrazidato-\k^3^<i>N</i>',<i>O</i>:<i>N</i>^1^}cadmium(II)] chloroform disolvate]'
_space_group_IT_number 19
_symmetry_cell_setting orthorhombic
_symmetry_space_group_name_Hall 'P 2ac 2ab'
_symmetry_space_group_name_H-M 'P 21 21 21'
_atom_sites_solution_hydrogens geom
_atom_sites_solution_primary direct
_atom_sites_solution_secondary difmap
_cell_angle_alpha 90.00
_cell_angle_beta 90.00
_cell_angle_gamma 90.00
_cell_formula_units_Z 4
_cell_length_a 10.4215(4)
_cell_length_b 10.5323(4)
_cell_length_c 22.2477(10)
_cell_measurement_reflns_used 9979
_cell_measurement_temperature 273(2)
_cell_measurement_theta_max 30.11
_cell_measurement_theta_min 2.68
_cell_volume 2441.96(17)
_computing_cell_refinement
;
SMART (Bruker, 2002)
;
_computing_data_collection
;
SMART (Bruker, 2002)
;
_computing_data_reduction
;
SAINT (Bruker, 2002)
;
_computing_molecular_graphics
;
SHELXTL (Sheldrick, 2008)
;
_computing_publication_material
;
SHELXTL (Sheldrick, 2008)
;
_computing_structure_refinement
;
SHELXL97 (Sheldrick, 2008)
;
_computing_structure_solution
;
SHELXS97 (Sheldrick, 2008)
;
_diffrn_ambient_temperature 273(2)
_diffrn_measured_fraction_theta_full 0.998
_diffrn_measured_fraction_theta_max 0.998
_diffrn_measurement_device_type 'Bruker SMART APEX CCD area-detector'
_diffrn_measurement_method '\f and \w'
_diffrn_radiation_monochromator graphite
_diffrn_radiation_source 'fine-focus sealed tube'
_diffrn_radiation_type MoK\a
_diffrn_radiation_wavelength 0.71073
_diffrn_reflns_av_R_equivalents 0.0291
_diffrn_reflns_av_sigmaI/netI 0.0229
_diffrn_reflns_limit_h_max 12
_diffrn_reflns_limit_h_min -12
_diffrn_reflns_limit_k_max 10
_diffrn_reflns_limit_k_min -12
_diffrn_reflns_limit_l_max 27
_diffrn_reflns_limit_l_min -27
_diffrn_reflns_number 24532
_diffrn_reflns_theta_full 26.00
_diffrn_reflns_theta_max 26.00
_diffrn_reflns_theta_min 2.16
_exptl_absorpt_coefficient_mu 1.579
_exptl_absorpt_correction_T_max 0.6937
_exptl_absorpt_correction_T_min 0.6843
_exptl_absorpt_correction_type multi-scan
_exptl_absorpt_process_details
;
(SADABS; Bruker, 2002)
;
_exptl_crystal_colour yellow
_exptl_crystal_density_diffrn 1.769
_exptl_crystal_density_method 'not measured'
_exptl_crystal_description block
_exptl_crystal_F_000 1280
_exptl_crystal_size_max 0.26
_exptl_crystal_size_mid 0.25
_exptl_crystal_size_min 0.25
_refine_diff_density_max 0.528
_refine_diff_density_min -0.396
_refine_ls_abs_structure_details
;
Flack (1983), with 2061 Friedel pairs
;
_refine_ls_abs_structure_Flack -0.028(19)
_refine_ls_extinction_method none
_refine_ls_goodness_of_fit_ref 1.065
_refine_ls_hydrogen_treatment constr
_refine_ls_matrix_type full
_refine_ls_number_parameters 282
_refine_ls_number_reflns 4778
_refine_ls_number_restraints 1
_refine_ls_restrained_S_all 1.070
_refine_ls_R_factor_all 0.0239
_refine_ls_R_factor_gt 0.0221
_refine_ls_shift/su_max 0.002
_refine_ls_shift/su_mean 0.000
_refine_ls_structure_factor_coef Fsqd
_refine_ls_weighting_details 'calc w = 1/[\s^2^(Fo^2^)+(0.0236P)^2^+1.4602P] where P=(Fo^2^+2Fc^2^)/3'
_refine_ls_weighting_scheme calc
_refine_ls_wR_factor_gt 0.0524
_refine_ls_wR_factor_ref 0.0534
_reflns_number_gt 4608
_reflns_number_total 4778
_reflns_threshold_expression I>2\s(I)
_cod_data_source_file ku3143sup1.cif
_cod_data_source_block III
_cod_database_code 2019788
_cod_database_fobs_code 2019788

loop_
_symmetry_equiv_pos_as_xyz
'x, y, z'
'-x+1/2, -y, z+1/2'
'-x, y+1/2, -z+1/2'
'x+1/2, -y+1/2, -z'

loop_
_atom_site_type_symbol
_atom_site_label
_atom_site_fract_x
_atom_site_fract_y
_atom_site_fract_z
_atom_site_U_iso_or_equiv
_atom_site_adp_type
_atom_site_calc_flag
_atom_site_refinement_flags
_atom_site_occupancy
_atom_site_symmetry_multiplicity
N N5 0.6290(2) 0.4362(2) 0.65754(10) 0.0300(5) Uani d . 1 1
C C12 0.5718(3) 0.3934(3) 0.70722(12) 0.0286(6) Uani d . 1 1
C C8 0.6216(3) 0.2956(3) 0.74188(11) 0.0253(5) Uani d . 1 1
Cd Cd1 0.479411(17) 0.080513(17) 0.903263(7) 0.02443(6) Uani d U 1 1
C C1 0.2489(3) 0.1118(3) 1.01124(13) 0.0337(7) Uani d . 1 1
H H1 0.2780 0.0329 1.0241 0.040 Uiso calc R 1 1
C C2 0.1614(3) 0.1765(3) 1.04589(14) 0.0368(7) Uani d . 1 1
H H2 0.1338 0.1409 1.0819 0.044 Uiso calc R 1 1
C C3 0.1579(3) 0.3350(3) 0.97698(13) 0.0336(6) Uani d . 1 1
H H3 0.1255 0.4121 0.9633 0.040 Uiso calc R 1 1
C C4 0.2492(3) 0.2723(3) 0.94224(12) 0.0276(6) Uani d . 1 1
C C5 0.3022(3) 0.3281(3) 0.88675(12) 0.0336(6) Uani d . 1 1
C C6 0.2483(4) 0.4483(4) 0.86119(18) 0.0665(13) Uani d . 1 1
H H6A 0.2820 0.5197 0.8829 0.100 Uiso calc R 1 1
H H6B 0.1565 0.4472 0.8647 0.100 Uiso calc R 1 1
H H6C 0.2719 0.4551 0.8196 0.100 Uiso calc R 1 1
C C7 0.5562(2) 0.2495(3) 0.79749(11) 0.0263(5) Uani d . 1 1
C C9 0.7365(3) 0.2407(3) 0.72331(13) 0.0353(7) Uani d . 1 1
H H9 0.7725 0.1740 0.7449 0.042 Uiso calc R 1 1
C C10 0.7958(3) 0.2869(3) 0.67247(15) 0.0432(8) Uani d . 1 1
H H10 0.8731 0.2524 0.6595 0.052 Uiso calc R 1 1
C C11 0.7399(3) 0.3837(3) 0.64131(14) 0.0381(7) Uani d . 1 1
H H11 0.7811 0.4145 0.6072 0.046 Uiso calc R 1 1
H H12 0.4950 0.4308 0.7191 0.046 Uiso d R 1 1
C C13 0.6311(6) -0.2391(5) 0.9937(2) 0.0890(18) Uani d . 1 1
H H13A 0.5925 -0.2434 1.0328 0.133 Uiso calc R 1 1
H H13B 0.7225 -0.2318 0.9978 0.133 Uiso calc R 1 1
H H13C 0.6109 -0.3147 0.9716 0.133 Uiso calc R 1 1
C C14 0.5801(4) -0.1247(3) 0.96050(14) 0.0407(8) Uani d . 1 1
C C15 0.8780(3) 0.0884(5) 0.87745(17) 0.0574(9) Uani d . 1 1
H H15 0.7843 0.0877 0.8810 0.069 Uiso calc R 1 1
C C16 0.2599(4) 0.8177(4) 0.16924(17) 0.0539(9) Uani d . 1 1
H H16 0.2339 0.7303 0.1602 0.065 Uiso calc R 1 1
Cl Cl1 0.94263(13) 0.03738(17) 0.94528(6) 0.1023(5) Uani d . 1 1
Cl Cl2 0.92171(13) -0.01349(12) 0.81879(6) 0.0805(3) Uani d . 1 1
Cl Cl3 0.92675(14) 0.24334(13) 0.86164(7) 0.0891(4) Uani d . 1 1
Cl Cl4 0.32655(18) 0.81988(17) 0.24117(6) 0.1074(5) Uani d . 1 1
Cl Cl5 0.37276(11) 0.86462(13) 0.11562(6) 0.0811(4) Uani d . 1 1
Cl Cl6 0.12367(11) 0.91405(13) 0.16595(6) 0.0791(3) Uani d . 1 1
N N1 0.2931(2) 0.1595(2) 0.95971(10) 0.0293(5) Uani d . 1 1
N N2 0.1151(2) 0.2889(2) 1.02908(10) 0.0322(5) Uani d . 1 1
N N3 0.3990(2) 0.2693(2) 0.86398(9) 0.0270(5) Uani d . 1 1
N N4 0.4550(2) 0.3183(2) 0.81351(10) 0.0324(5) Uani d . 1 1
O O1 0.60245(19) 0.15310(19) 0.82352(9) 0.0331(5) Uani d . 1 1
O O2 0.6364(2) -0.0872(2) 0.91424(10) 0.0469(5) Uani d . 1 1
O O3 0.4845(2) -0.0690(2) 0.98151(9) 0.0426(5) Uani d U 1 1

loop_
_atom_site_aniso_label
_atom_site_aniso_U_11
_atom_site_aniso_U_22
_atom_site_aniso_U_33
_atom_site_aniso_U_12
_atom_site_aniso_U_13
_atom_site_aniso_U_23
N5 0.0329(12) 0.0338(14) 0.0234(11) -0.0001(11) 0.0042(9) 0.0044(10)
C12 0.0270(12) 0.0325(17) 0.0263(13) 0.0037(11) 0.0032(11) 0.0036(11)
C8 0.0277(13) 0.0267(14) 0.0215(12) -0.0012(11) 0.0006(10) 0.0011(10)
Cd1 0.02911(9) 0.02412(9) 0.02007(8) 0.00023(7) 0.00057(7) 0.00078(7)
C1 0.0392(16) 0.0311(17) 0.0308(15) 0.0042(12) 0.0091(13) 0.0070(11)
C2 0.0417(17) 0.0400(18) 0.0288(15) -0.0005(14) 0.0110(13) 0.0062(13)
C3 0.0385(16) 0.0311(16) 0.0314(15) 0.0072(12) 0.0075(13) 0.0039(12)
C4 0.0287(14) 0.0288(15) 0.0253(13) 0.0021(11) 0.0037(11) 0.0016(11)
C5 0.0375(16) 0.0323(16) 0.0309(15) 0.0082(12) 0.0075(12) 0.0059(11)
C6 0.077(3) 0.059(3) 0.064(2) 0.039(2) 0.037(2) 0.032(2)
C7 0.0286(14) 0.0294(14) 0.0208(12) -0.0012(11) 0.0003(10) 0.0014(10)
C9 0.0385(16) 0.0346(16) 0.0329(15) 0.0094(13) 0.0033(12) 0.0079(13)
C10 0.0366(17) 0.050(2) 0.0429(17) 0.0118(14) 0.0160(14) 0.0103(15)
C11 0.0377(17) 0.045(2) 0.0316(15) 0.0019(13) 0.0132(13) 0.0098(12)
C13 0.132(5) 0.069(3) 0.067(3) 0.057(3) 0.025(3) 0.034(2)
C14 0.054(2) 0.0332(17) 0.0346(16) 0.0059(14) -0.0041(15) 0.0062(13)
C15 0.0358(17) 0.074(3) 0.063(2) 0.006(2) -0.0031(16) -0.008(2)
C16 0.055(2) 0.054(2) 0.053(2) 0.0038(18) -0.0029(18) 0.0031(17)
Cl1 0.0762(8) 0.1608(15) 0.0699(7) 0.0022(8) -0.0187(6) 0.0161(8)
Cl2 0.0929(8) 0.0678(7) 0.0808(8) 0.0190(6) 0.0104(7) -0.0095(6)
Cl3 0.0865(8) 0.0765(8) 0.1043(9) -0.0164(7) -0.0071(7) -0.0162(7)
Cl4 0.1343(13) 0.1324(13) 0.0555(7) 0.0044(11) -0.0196(8) 0.0028(8)
Cl5 0.0604(6) 0.1009(9) 0.0819(8) 0.0108(6) 0.0095(6) 0.0318(7)
Cl6 0.0726(7) 0.0746(7) 0.0900(8) 0.0208(7) 0.0160(6) 0.0067(7)
N1 0.0324(13) 0.0300(13) 0.0256(12) 0.0017(10) 0.0036(10) 0.0004(10)
N2 0.0363(14) 0.0336(14) 0.0268(12) 0.0030(11) 0.0080(10) 0.0006(10)
N3 0.0288(12) 0.0309(13) 0.0212(11) 0.0015(10) 0.0040(9) 0.0027(9)
N4 0.0380(15) 0.0342(13) 0.0251(11) 0.0043(11) 0.0097(10) 0.0089(10)
O1 0.0319(11) 0.0368(12) 0.0307(10) 0.0074(9) 0.0055(9) 0.0103(9)
O2 0.0475(12) 0.0455(13) 0.0476(13) 0.0081(11) 0.0056(10) 0.0121(12)
O3 0.0578(13) 0.0347(11) 0.0352(10) 0.0094(12) 0.0056(10) 0.0074(7)

loop_
_atom_type_symbol
_atom_type_description
_atom_type_scat_dispersion_real
_atom_type_scat_dispersion_imag
_atom_type_scat_source
C C 0.0033 0.0016 'International Tables Vol C Tables 4.2.6.8 and 6.1.1.4'
H H 0.0000 0.0000 'International Tables Vol C Tables 4.2.6.8 and 6.1.1.4'
N N 0.0061 0.0033 'International Tables Vol C Tables 4.2.6.8 and 6.1.1.4'
O O 0.0106 0.0060 'International Tables Vol C Tables 4.2.6.8 and 6.1.1.4'
Cl Cl 0.1484 0.1585 'International Tables Vol C Tables 4.2.6.8 and 6.1.1.4'
Cd Cd -0.8075 1.2024 'International Tables Vol C Tables 4.2.6.8 and 6.1.1.4'

loop_
_geom_angle_atom_site_label_1
_geom_angle_atom_site_label_2
_geom_angle_atom_site_label_3
_geom_angle_site_symmetry_1
_geom_angle_site_symmetry_3
_geom_angle
C11 N5 C12 . . 118.2(3)
C11 N5 Cd1 . 3_656 122.33(19)
C12 N5 Cd1 . 3_656 119.02(18)
N5 C12 C8 . . 123.0(2)
N5 C12 H12 . . 118.5
C8 C12 H12 . . 118.5
C12 C8 C9 . . 117.7(2)
C12 C8 C7 . . 122.1(2)
C9 C8 C7 . . 120.2(2)
O1 Cd1 N5 . 3_646 92.24(8)
O1 Cd1 N3 . . 68.30(7)
N5 Cd1 N3 3_646 . 99.50(9)
O1 Cd1 O3 . . 140.90(7)
N5 Cd1 O3 3_646 . 90.22(8)
N3 Cd1 O3 . . 149.22(7)
O1 Cd1 O2 . . 86.79(7)
N5 Cd1 O2 3_646 . 84.84(8)
N3 Cd1 O2 . . 154.79(8)
O3 Cd1 O2 . . 54.58(7)
O1 Cd1 N1 . . 135.76(7)
N5 Cd1 N1 3_646 . 97.73(8)
N3 Cd1 N1 . . 67.56(7)
O3 Cd1 N1 . . 82.29(7)
O2 Cd1 N1 . . 136.85(7)
O1 Cd1 N2 . 4_557 88.06(8)
N5 Cd1 N2 3_646 4_557 172.41(9)
N3 Cd1 N2 . 4_557 87.67(8)
O3 Cd1 N2 . 4_557 84.80(8)
O2 Cd1 N2 . 4_557 87.61(8)
N1 Cd1 N2 . 4_557 87.29(8)
N1 C1 C2 . . 121.7(3)
N1 C1 H1 . . 119.2
C2 C1 H1 . . 119.2
N2 C2 C1 . . 121.5(3)
N2 C2 H2 . . 119.2
C1 C2 H2 . . 119.2
N2 C3 C4 . . 122.5(3)
N2 C3 H3 . . 118.7
C4 C3 H3 . . 118.7
N1 C4 C3 . . 119.8(2)
N1 C4 C5 . . 118.1(2)
C3 C4 C5 . . 122.1(3)
N3 C5 C4 . . 115.6(3)
N3 C5 C6 . . 123.5(3)
C4 C5 C6 . . 120.9(3)
C5 C6 H6A . . 109.5
C5 C6 H6B . . 109.5
H6A C6 H6B . . 109.5
C5 C6 H6C . . 109.5
H6A C6 H6C . . 109.5
H6B C6 H6C . . 109.5
O1 C7 N4 . . 128.2(2)
O1 C7 C8 . . 117.8(2)
N4 C7 C8 . . 114.0(2)
C10 C9 C8 . . 118.8(3)
C10 C9 H9 . . 120.6
C8 C9 H9 . . 120.6
C11 C10 C9 . . 119.4(3)
C11 C10 H10 . . 120.3
C9 C10 H10 . . 120.3
N5 C11 C10 . . 122.9(3)
N5 C11 H11 . . 118.6
C10 C11 H11 . . 118.6
C14 C13 H13A . . 109.5
C14 C13 H13B . . 109.5
H13A C13 H13B . . 109.5
C14 C13 H13C . . 109.5
H13A C13 H13C . . 109.5
H13B C13 H13C . . 109.5
O3 C14 O2 . . 122.4(3)
O3 C14 C13 . . 118.3(3)
O2 C14 C13 . . 119.3(3)
Cl1 C15 Cl3 . . 110.6(2)
Cl1 C15 Cl2 . . 110.9(2)
Cl3 C15 Cl2 . . 110.3(2)
Cl1 C15 H15 . . 108.3
Cl3 C15 H15 . . 108.3
Cl2 C15 H15 . . 108.3
Cl4 C16 Cl5 . . 110.8(2)
Cl4 C16 Cl6 . . 110.7(2)
Cl5 C16 Cl6 . . 110.7(2)
Cl4 C16 H16 . . 108.2
Cl5 C16 H16 . . 108.2
Cl6 C16 H16 . . 108.2
C4 N1 C1 . . 117.9(2)
C4 N1 Cd1 . . 115.12(18)
C1 N1 Cd1 . . 125.80(19)
C2 N2 C3 . . 116.6(3)
C2 N2 Cd1 . 4_457 121.91(19)
C3 N2 Cd1 . 4_457 121.0(2)
C5 N3 N4 . . 118.4(2)
C5 N3 Cd1 . . 123.04(18)
N4 N3 Cd1 . . 118.51(16)
C7 N4 N3 . . 110.7(2)
C7 O1 Cd1 . . 113.86(16)
C14 O2 Cd1 . . 89.77(19)
C14 O3 Cd1 . . 93.18(18)

loop_
_geom_bond_atom_site_label_1
_geom_bond_atom_site_label_2
_geom_bond_site_symmetry_2
_geom_bond_distance
N5 C11 . 1.331(4)
N5 C12 . 1.334(3)
N5 Cd1 3_656 2.328(2)
C12 C8 . 1.387(4)
C12 H12 . 0.9304
C8 C9 . 1.392(4)
C8 C7 . 1.494(3)
Cd1 O1 . 2.3186(19)
Cd1 N5 3_646 2.328(2)
Cd1 N3 . 2.328(2)
Cd1 O3 . 2.348(2)
Cd1 O2 . 2.420(2)
Cd1 N1 . 2.457(2)
Cd1 N2 4_557 2.482(2)
C1 N1 . 1.334(3)
C1 C2 . 1.375(4)
C1 H1 . 0.9300
C2 N2 . 1.331(4)
C2 H2 . 0.9300
C3 N2 . 1.334(4)
C3 C4 . 1.392(4)
C3 H3 . 0.9300
C4 N1 . 1.332(4)
C4 C5 . 1.475(4)
C5 N3 . 1.287(4)
C5 C6 . 1.497(4)
C6 H6A . 0.9600
C6 H6B . 0.9600
C6 H6C . 0.9600
C7 O1 . 1.264(3)
C7 N4 . 1.329(3)
C9 C10 . 1.378(4)
C9 H9 . 0.9300
C10 C11 . 1.364(4)
C10 H10 . 0.9300
C11 H11 . 0.9300
C13 C14 . 1.510(5)
C13 H13A . 0.9600
C13 H13B . 0.9600
C13 H13C . 0.9600
C14 O3 . 1.247(4)
C14 O2 . 1.249(4)
C15 Cl1 . 1.738(4)
C15 Cl3 . 1.745(5)
C15 Cl2 . 1.750(4)
C15 H15 . 0.9800
C16 Cl4 . 1.745(4)
C16 Cl5 . 1.747(4)
C16 Cl6 . 1.747(4)
C16 H16 . 0.9800
N2 Cd1 4_457 2.482(2)
N3 N4 . 1.367(3)

loop_
_geom_hbond_atom_site_label_D
_geom_hbond_atom_site_label_H
_geom_hbond_atom_site_label_A
_geom_hbond_site_symmetry_A
_geom_hbond_distance_DH
_geom_hbond_distance_HA
_geom_hbond_distance_DA
_geom_hbond_angle_DHA
C15 H15 O2 . 0.98 2.51 3.230(5) 129.9
C15 H15 O1 . 0.98 2.39 3.186(4) 138.2
C16 H16 O2 4_456 0.98 2.46 3.316(5) 145.9

loop_
_geom_torsion_atom_site_label_1
_geom_torsion_atom_site_label_2
_geom_torsion_atom_site_label_3
_geom_torsion_atom_site_label_4
_geom_torsion_site_symmetry_1
_geom_torsion_site_symmetry_4
_geom_torsion
C11 N5 C12 C8 . . -1.2(4)
Cd1 N5 C12 C8 3_656 . 171.4(2)
N5 C12 C8 C9 . . 0.0(4)
N5 C12 C8 C7 . . 179.8(3)
N1 C1 C2 N2 . . 1.1(5)
N2 C3 C4 N1 . . 2.6(5)
N2 C3 C4 C5 . . -175.8(3)
N1 C4 C5 N3 . . -8.5(4)
C3 C4 C5 N3 . . 170.0(3)
N1 C4 C5 C6 . . 173.9(3)
C3 C4 C5 C6 . . -7.6(5)
C12 C8 C7 O1 . . 174.2(3)
C9 C8 C7 O1 . . -6.0(4)
C12 C8 C7 N4 . . -6.4(4)
C9 C8 C7 N4 . . 173.4(3)
C12 C8 C9 C10 . . 1.0(4)
C7 C8 C9 C10 . . -178.8(3)
C8 C9 C10 C11 . . -0.8(5)
C12 N5 C11 C10 . . 1.4(5)
Cd1 N5 C11 C10 3_656 . -171.0(3)
C9 C10 C11 N5 . . -0.4(5)
C3 C4 N1 C1 . . -1.3(4)
C5 C4 N1 C1 . . 177.2(3)
C3 C4 N1 Cd1 . . -169.7(2)
C5 C4 N1 Cd1 . . 8.8(3)
C2 C1 N1 C4 . . -0.4(5)
C2 C1 N1 Cd1 . . 166.6(2)
O1 Cd1 N1 C4 . . -0.9(2)
N5 Cd1 N1 C4 3_646 . -102.2(2)
N3 Cd1 N1 C4 . . -5.05(19)
O3 Cd1 N1 C4 . . 168.7(2)
O2 Cd1 N1 C4 . . 167.13(18)
N2 Cd1 N1 C4 4_557 . 83.5(2)
O1 Cd1 N1 C1 . . -168.2(2)
N5 Cd1 N1 C1 3_646 . 90.5(2)
N3 Cd1 N1 C1 . . -172.3(3)
O3 Cd1 N1 C1 . . 1.4(2)
O2 Cd1 N1 C1 . . -0.2(3)
N2 Cd1 N1 C1 4_557 . -83.7(2)
C1 C2 N2 C3 . . 0.1(5)
C1 C2 N2 Cd1 . 4_457 -171.9(2)
C4 C3 N2 C2 . . -1.9(5)
C4 C3 N2 Cd1 . 4_457 170.2(2)
C4 C5 N3 N4 . . -178.1(2)
C6 C5 N3 N4 . . -0.6(5)
C4 C5 N3 Cd1 . . 3.6(4)
C6 C5 N3 Cd1 . . -178.9(3)
O1 Cd1 N3 C5 . . -176.3(3)
N5 Cd1 N3 C5 3_646 . 95.0(2)
O3 Cd1 N3 C5 . . -11.7(3)
O2 Cd1 N3 C5 . . -166.8(2)
N1 Cd1 N3 C5 . . 0.5(2)
N2 Cd1 N3 C5 4_557 . -87.5(2)
O1 Cd1 N3 N4 . . 5.41(18)
N5 Cd1 N3 N4 3_646 . -83.22(19)
O3 Cd1 N3 N4 . . 170.02(17)
O2 Cd1 N3 N4 . . 14.9(3)
N1 Cd1 N3 N4 . . -177.7(2)
N2 Cd1 N3 N4 4_557 . 94.25(19)
O1 C7 N4 N3 . . -1.7(4)
C8 C7 N4 N3 . . 179.0(2)
C5 N3 N4 C7 . . 177.4(3)
Cd1 N3 N4 C7 . . -4.3(3)
N4 C7 O1 Cd1 . . 6.6(4)
C8 C7 O1 Cd1 . . -174.11(18)
N5 Cd1 O1 C7 3_646 . 93.6(2)
N3 Cd1 O1 C7 . . -5.74(18)
O3 Cd1 O1 C7 . . -173.31(17)
O2 Cd1 O1 C7 . . 178.3(2)
N1 Cd1 O1 C7 . . -9.9(2)
N2 Cd1 O1 C7 4_557 . -94.00(19)
O3 C14 O2 Cd1 . . -2.6(3)
C13 C14 O2 Cd1 . . 179.4(4)
O1 Cd1 O2 C14 . . 174.9(2)
N5 Cd1 O2 C14 3_646 . -92.5(2)
N3 Cd1 O2 C14 . . 166.1(2)
O3 Cd1 O2 C14 . . 1.41(19)
N1 Cd1 O2 C14 . . 3.3(2)
N2 Cd1 O2 C14 4_557 . 86.7(2)
O2 C14 O3 Cd1 . . 2.7(4)
C13 C14 O3 Cd1 . . -179.3(4)
O1 Cd1 O3 C14 . . -11.7(3)
N5 Cd1 O3 C14 3_646 . 82.1(2)
N3 Cd1 O3 C14 . . -168.7(2)
O2 Cd1 O3 C14 . . -1.42(19)
N1 Cd1 O3 C14 . . 179.9(2)
N2 Cd1 O3 C14 4_557 . -92.2(2)
